data_2241284
loop_
_publ_author_name
'Tiritiris, Ioannis'
'Saur, Stefan'
'Kantlehner, Willi'

_publ_section_title
;
 Crystal structure of (ethoxyethylidene)dimethylazanium ethyl sulfate
;
_journal_coeditor_code HB7521
_journal_issue 12
_journal_name_full 'Acta Crystallographica Section E'
_journal_page_first o916
_journal_paper_doi 10.1107/S2056989015020678
_journal_volume 71
_journal_year 2015
_chemical_formula_iupac 'C6 H14 N O +, C2 H5 O4 S -'
_chemical_formula_moiety 'C6 H14 N O +, C2 H5 O4 S -'
_chemical_formula_sum 'C8 H19 N O5 S'
_chemical_formula_weight 241.30
_chemical_name_systematic
;
(Ethoxyethylidene)dimethylazanium ethyl sulfate
;
_space_group_IT_number 14
_symmetry_cell_setting monoclinic
_symmetry_space_group_name_Hall '-P 2ybc'
_symmetry_space_group_name_H-M 'P 1 21/c 1'
_atom_sites_solution_hydrogens geom
_atom_sites_solution_primary direct
_atom_sites_solution_secondary difmap
_audit_creation_method SHELXL-97
_cell_angle_alpha 90.00
_cell_angle_beta 97.712(3)
_cell_angle_gamma 90.00
_cell_formula_units_Z 4
_cell_length_a 13.3979(8)
_cell_length_b 7.2860(4)
_cell_length_c 12.5284(8)
_cell_measurement_reflns_used 3142
_cell_measurement_temperature 100(2)
_cell_measurement_theta_max 30.70
_cell_measurement_theta_min 1.53
_cell_volume 1211.92(13)
_computing_cell_refinement
;
SAINT (Bruker, 2008)
;
_computing_data_collection
;
APEX2 (Bruker, 2008)
;
_computing_data_reduction
;
SAINT (Bruker, 2008)
;
_computing_molecular_graphics
;
DIAMOND (Brandenburg & Putz, 2005)
;
_computing_publication_material
;
SHELXL97 (Sheldrick, 2008)
;
_computing_structure_refinement
;
SHELXL97 (Sheldrick, 2008)
;
_computing_structure_solution
;
SHELXS97 (Sheldrick, 2008)
;
_diffrn_ambient_temperature 100(2)
_diffrn_measured_fraction_theta_full 0.994
_diffrn_measured_fraction_theta_max 0.994
_diffrn_measurement_device_type 'Bruker Kappa APEXII DUO'
_diffrn_measurement_method '\f scans and \w scans'
_diffrn_radiation_monochromator Triumph
_diffrn_radiation_type MoK\a
_diffrn_radiation_wavelength 0.71073
_diffrn_reflns_av_R_equivalents 0.0284
_diffrn_reflns_av_sigmaI/netI 0.0196
_diffrn_reflns_limit_h_max 19
_diffrn_reflns_limit_h_min -18
_diffrn_reflns_limit_k_max 10
_diffrn_reflns_limit_k_min -10
_diffrn_reflns_limit_l_max 17
_diffrn_reflns_limit_l_min -17
_diffrn_reflns_number 25216
_diffrn_reflns_theta_full 30.70
_diffrn_reflns_theta_max 30.70
_diffrn_reflns_theta_min 1.53
_diffrn_standards_decay_% 0
_diffrn_standards_interval_count 0
_diffrn_standards_number 0
_exptl_absorpt_coefficient_mu 0.270
_exptl_absorpt_correction_T_max 0.746
_exptl_absorpt_correction_T_min 0.704
_exptl_absorpt_correction_type multi-scan
_exptl_absorpt_process_details
;
(Blessing, 1995)
;
_exptl_crystal_colour colorless
_exptl_crystal_density_diffrn 1.322
_exptl_crystal_density_method 'not measured'
_exptl_crystal_description plate
_exptl_crystal_F_000 520
_exptl_crystal_size_max 0.28
_exptl_crystal_size_mid 0.22
_exptl_crystal_size_min 0.05
_refine_diff_density_max 0.366
_refine_diff_density_min -0.421
_refine_ls_extinction_coef 0.0079(12)
_refine_ls_extinction_expression Fc^*^=kFc[1+0.001xFc^2^\l^3^/sin(2\q)]^-1/4^
_refine_ls_extinction_method
;
SHELXL97 (Sheldrick, 2008)
;
_refine_ls_goodness_of_fit_ref 1.046
_refine_ls_hydrogen_treatment constr
_refine_ls_matrix_type full
_refine_ls_number_parameters 142
_refine_ls_number_reflns 3737
_refine_ls_number_restraints 0
_refine_ls_restrained_S_all 1.046
_refine_ls_R_factor_all 0.0410
_refine_ls_R_factor_gt 0.0320
_refine_ls_shift/su_max 0.000
_refine_ls_shift/su_mean 0.000
_refine_ls_structure_factor_coef Fsqd
_refine_ls_weighting_details 'calc w=1/[\s^2^(Fo^2^)+(0.0453P)^2^+0.4489P] where P=(Fo^2^+2Fc^2^)/3'
_refine_ls_weighting_scheme calc
_refine_ls_wR_factor_gt 0.0853
_refine_ls_wR_factor_ref 0.0908
_reflns_number_gt 3142
_reflns_number_total 3734
_reflns_threshold_expression I>2\s(I)
_cod_data_source_file hb7521sup1.cif
_cod_data_source_block I
_cod_original_sg_symbol_H-M 'P 21/c'
_cod_database_code 2241284
_cod_database_fobs_code 2241284

loop_
_symmetry_equiv_pos_as_xyz
'x, y, z'
'-x, 1/2+y, 1/2-z'
'-x, -y, -z'
'x, 1/2-y, 1/2+z'

loop_
_atom_site_type_symbol
_atom_site_label
_atom_site_fract_x
_atom_site_fract_y
_atom_site_fract_z
_atom_site_U_iso_or_equiv
_atom_site_adp_type
_atom_site_calc_flag
_atom_site_refinement_flags
_atom_site_occupancy
_atom_site_symmetry_multiplicity
O O1 0.26034(6) 0.67627(11) 0.47160(7) 0.01926(17) Uani d . 1 1
N N1 0.17582(7) 0.90509(13) 0.38585(8) 0.01829(19) Uani d . 1 1
C C1 0.17248(8) 0.74789(15) 0.43400(9) 0.0176(2) Uani d . 1 1
C C2 0.07696(9) 0.65143(17) 0.44583(10) 0.0231(2) Uani d . 1 1
H H2A 0.0200 0.7346 0.4257 0.035 Uiso calc R 1 1
H H2B 0.0778 0.6126 0.5208 0.035 Uiso calc R 1 1
H H2C 0.0700 0.5435 0.3987 0.035 Uiso calc R 1 1
C C3 0.26376(9) 0.50086(15) 0.52879(10) 0.0216(2) Uani d . 1 1
H H3A 0.2195 0.4099 0.4871 0.026 Uiso calc R 1 1
H H3B 0.2411 0.5165 0.6003 0.026 Uiso calc R 1 1
C C4 0.37134(10) 0.43818(17) 0.54103(11) 0.0272(3) Uani d . 1 1
H H4A 0.3920 0.4200 0.4697 0.041 Uiso calc R 1 1
H H4B 0.3779 0.3222 0.5810 0.041 Uiso calc R 1 1
H H4C 0.4144 0.5313 0.5804 0.041 Uiso calc R 1 1
C C5 0.27260(9) 0.99326(15) 0.37648(10) 0.0208(2) Uani d . 1 1
H H5A 0.3126 1.0010 0.4478 0.031 Uiso calc R 1 1
H H5B 0.2607 1.1170 0.3468 0.031 Uiso calc R 1 1
H H5C 0.3092 0.9207 0.3285 0.031 Uiso calc R 1 1
C C6 0.08461(9) 1.00066(18) 0.33605(11) 0.0276(3) Uani d . 1 1
H H6A 0.0463 0.9198 0.2830 0.041 Uiso calc R 1 1
H H6B 0.1038 1.1122 0.3001 0.041 Uiso calc R 1 1
H H6C 0.0430 1.0336 0.3918 0.041 Uiso calc R 1 1
S S1 0.19729(2) 0.47672(4) 0.17775(2) 0.01768(8) Uani d . 1 1
O O2 0.31092(6) 0.47791(12) 0.14749(7) 0.02197(18) Uani d . 1 1
O O3 0.14783(7) 0.35675(14) 0.09598(8) 0.0313(2) Uani d . 1 1
O O4 0.16386(7) 0.66526(12) 0.17017(8) 0.02607(19) Uani d . 1 1
O O5 0.20491(8) 0.40445(13) 0.28581(8) 0.0308(2) Uani d . 1 1
C C7 0.38088(9) 0.59962(17) 0.20875(10) 0.0228(2) Uani d . 1 1
H H7A 0.3890 0.5656 0.2859 0.027 Uiso calc R 1 1
H H7B 0.3561 0.7276 0.2014 0.027 Uiso calc R 1 1
C C8 0.48008(9) 0.58239(19) 0.16523(12) 0.0288(3) Uani d . 1 1
H H8A 0.5030 0.4547 0.1714 0.043 Uiso calc R 1 1
H H8B 0.5302 0.6618 0.2067 0.043 Uiso calc R 1 1
H H8C 0.4715 0.6196 0.0894 0.043 Uiso calc R 1 1

loop_
_atom_site_aniso_label
_atom_site_aniso_U_11
_atom_site_aniso_U_22
_atom_site_aniso_U_33
_atom_site_aniso_U_12
_atom_site_aniso_U_13
_atom_site_aniso_U_23
O1 0.0167(4) 0.0153(3) 0.0259(4) -0.0009(3) 0.0038(3) 0.0019(3)
N1 0.0155(4) 0.0179(4) 0.0215(4) -0.0004(3) 0.0028(3) -0.0003(3)
C1 0.0167(5) 0.0174(5) 0.0191(5) -0.0014(4) 0.0040(4) -0.0035(4)
C2 0.0169(5) 0.0228(5) 0.0302(6) -0.0047(4) 0.0050(4) -0.0015(4)
C3 0.0244(5) 0.0165(5) 0.0241(5) -0.0020(4) 0.0037(4) 0.0034(4)
C4 0.0267(6) 0.0207(5) 0.0330(6) 0.0025(5) 0.0001(5) 0.0041(5)
C5 0.0179(5) 0.0196(5) 0.0253(5) -0.0024(4) 0.0047(4) 0.0029(4)
C6 0.0188(5) 0.0264(6) 0.0365(7) 0.0031(4) 0.0000(5) 0.0062(5)
S1 0.01773(13) 0.01682(13) 0.01937(13) 0.00004(9) 0.00569(9) -0.00045(9)
O2 0.0169(4) 0.0233(4) 0.0267(4) -0.0015(3) 0.0065(3) -0.0075(3)
O3 0.0238(4) 0.0363(5) 0.0346(5) -0.0081(4) 0.0076(4) -0.0156(4)
O4 0.0233(4) 0.0194(4) 0.0363(5) 0.0051(3) 0.0069(4) 0.0039(3)
O5 0.0379(5) 0.0309(5) 0.0250(4) -0.0011(4) 0.0090(4) 0.0098(4)
C7 0.0195(5) 0.0248(5) 0.0239(5) -0.0019(4) 0.0021(4) -0.0029(4)
C8 0.0192(5) 0.0293(6) 0.0381(7) -0.0004(5) 0.0049(5) -0.0012(5)

loop_
_atom_type_symbol
_atom_type_description
_atom_type_scat_dispersion_real
_atom_type_scat_dispersion_imag
_atom_type_scat_source
C C 0.0033 0.0016 'International Tables Vol C Tables 4.2.6.8 and 6.1.1.4'
H H 0.0000 0.0000 'International Tables Vol C Tables 4.2.6.8 and 6.1.1.4'
N N 0.0061 0.0033 'International Tables Vol C Tables 4.2.6.8 and 6.1.1.4'
O O 0.0106 0.0060 'International Tables Vol C Tables 4.2.6.8 and 6.1.1.4'
S S 0.1246 0.1234 'International Tables Vol C Tables 4.2.6.8 and 6.1.1.4'

loop_
_geom_angle_atom_site_label_1
_geom_angle_atom_site_label_2
_geom_angle_atom_site_label_3
_geom_angle
C1 O1 C3 119.31(9)
C1 N1 C5 120.66(10)
C1 N1 C6 122.44(10)
C5 N1 C6 116.88(9)
N1 C1 O1 115.55(10)
N1 C1 C2 123.23(10)
O1 C1 C2 121.22(10)
C1 C2 H2A 109.5
C1 C2 H2B 109.5
H2A C2 H2B 109.5
C1 C2 H2C 109.5
H2A C2 H2C 109.5
H2B C2 H2C 109.5
O1 C3 C4 106.41(9)
O1 C3 H3A 110.4
C4 C3 H3A 110.4
O1 C3 H3B 110.4
C4 C3 H3B 110.4
H3A C3 H3B 108.6
C3 C4 H4A 109.5
C3 C4 H4B 109.5
H4A C4 H4B 109.5
C3 C4 H4C 109.5
H4A C4 H4C 109.5
H4B C4 H4C 109.5
N1 C5 H5A 109.5
N1 C5 H5B 109.5
H5A C5 H5B 109.5
N1 C5 H5C 109.5
H5A C5 H5C 109.5
H5B C5 H5C 109.5
N1 C6 H6A 109.5
N1 C6 H6B 109.5
H6A C6 H6B 109.5
N1 C6 H6C 109.5
H6A C6 H6C 109.5
H6B C6 H6C 109.5
O3 S1 O5 114.46(6)
O3 S1 O4 114.95(6)
O5 S1 O4 113.02(6)
O3 S1 O2 101.21(5)
O5 S1 O2 105.75(6)
O4 S1 O2 105.84(5)
C7 O2 S1 116.46(7)
O2 C7 C8 107.41(10)
O2 C7 H7A 110.2
C8 C7 H7A 110.2
O2 C7 H7B 110.2
C8 C7 H7B 110.2
H7A C7 H7B 108.5
C7 C8 H8A 109.5
C7 C8 H8B 109.5
H8A C8 H8B 109.5
C7 C8 H8C 109.5
H8A C8 H8C 109.5
H8B C8 H8C 109.5

loop_
_geom_bond_atom_site_label_1
_geom_bond_atom_site_label_2
_geom_bond_distance
O1 C1 1.3157(13)
O1 C3 1.4629(13)
N1 C1 1.2981(14)
N1 C5 1.4658(14)
N1 C6 1.4707(15)
C1 C2 1.4848(15)
C2 H2A 0.9800
C2 H2B 0.9800
C2 H2C 0.9800
C3 C4 1.5001(18)
C3 H3A 0.9900
C3 H3B 0.9900
C4 H4A 0.9800
C4 H4B 0.9800
C4 H4C 0.9800
C5 H5A 0.9800
C5 H5B 0.9800
C5 H5C 0.9800
C6 H6A 0.9800
C6 H6B 0.9800
C6 H6C 0.9800
S1 O3 1.4390(9)
S1 O5 1.4433(9)
S1 O4 1.4440(9)
S1 O2 1.6175(9)
O2 C7 1.4356(14)
C7 C8 1.5079(17)
C7 H7A 0.9900
C7 H7B 0.9900
C8 H8A 0.9800
C8 H8B 0.9800
C8 H8C 0.9800

loop_
_geom_hbond_atom_site_label_D
_geom_hbond_atom_site_label_H
_geom_hbond_atom_site_label_A
_geom_hbond_site_symmetry_A
_geom_hbond_distance_DH
_geom_hbond_distance_HA
_geom_hbond_distance_DA
_geom_hbond_angle_DHA
_geom_hbond_publ_flag
C5 H5B O5 1_565 0.98 2.32 3.288(2) 170 y
C2 H2A O3 2_555 0.98 2.40 3.341(2) 161 y
C3 H3A O5 . 0.99 2.50 3.121(2) 120 y
C5 H5A O2 4_565 0.98 2.51 3.372(2) 147 y
C6 H6B O5 1_565 0.98 2.54 3.453(2) 154 y
C4 H4B O2 4_555 0.98 2.55 3.452(2) 154 y

loop_
_geom_torsion_atom_site_label_1
_geom_torsion_atom_site_label_2
_geom_torsion_atom_site_label_3
_geom_torsion_atom_site_label_4
_geom_torsion
C5 N1 C1 O1 -0.51(15)
C6 N1 C1 O1 177.86(10)
C5 N1 C1 C2 -179.82(10)
C6 N1 C1 C2 -1.45(17)
C3 O1 C1 N1 178.90(9)
C3 O1 C1 C2 -1.77(15)
C1 O1 C3 C4 168.71(10)
O3 S1 O2 C7 174.76(9)
O5 S1 O2 C7 -65.61(9)
O4 S1 O2 C7 54.55(9)
S1 O2 C7 C8 -178.39(8)
